data_1576563
loop_
_publ_author_name
'Ganesan, Narmatha'
'Srinivasan, Kavanya'
'Antony, Elizabeth'
'Malecki, Jan G.'
'Sukumar, Abisha Nancy'
'Angamuthu, Abiram'
'Prabhu, J.'
'Nandhakumar, Raju'

_publ_section_title
;
 ICT-driven Ag+ detection using xylene-spacer integrated naphthalene
 probes as fluorescent chemosensors: selectivity, practical monitoring,
 and anticounterfeiting
;
_journal_name_full 'Sensors &amp; Diagnostics'
_journal_paper_doi 10.1039/D5SD00202H
_journal_year 2026
_chemical_formula_moiety 'C54 H38 O4'
_chemical_formula_sum 'C54 H38 O4'
_chemical_formula_weight 750.84
_space_group_crystal_system monoclinic
_space_group_IT_number 14
_space_group_name_Hall '-P 2ybc'
_space_group_name_H-M_alt 'P 1 21/c 1'
_atom_sites_solution_hydrogens geom
_atom_sites_solution_primary direct
_audit_creation_date 2024-07-27
_audit_creation_method
;
Olex2 1.5
(compiled 2024.02.16 svn.r378c4104 for OlexSys, GUI svn.r6928)
;
_audit_update_record
;
2025-09-23 deposited with the CCDC.	2026-01-06 downloaded from the CCDC.
;
_cell_angle_alpha 90
_cell_angle_beta 91.122(10)
_cell_angle_gamma 90
_cell_formula_units_Z 4
_cell_length_a 15.5100(12)
_cell_length_b 11.3371(15)
_cell_length_c 21.885(2)
_cell_measurement_reflns_used 2672
_cell_measurement_temperature 295(2)
_cell_measurement_theta_max 22.4780
_cell_measurement_theta_min 3.6800
_cell_volume 3847.5(7)
_computing_cell_refinement 'CrysAlisPro 1.171.43.90 (Rigaku OD, 2023)'
_computing_data_collection 'CrysAlisPro system (CCD 43.90 (release 15-09-2023))'
_computing_data_reduction 'CrysAlisPro 1.171.43.90 (Rigaku OD, 2023)'
_computing_molecular_graphics 'Olex2 1.5 (Dolomanov et al., 2009)'
_computing_publication_material 'Olex2 1.5 (Dolomanov et al., 2009)'
_computing_structure_refinement 'SHELXL 2019/3 (Sheldrick, 2015)'
_diffrn_ambient_temperature 295(2)
_diffrn_detector 'CCD plate'
_diffrn_detector_area_resol_mean 10.4015
_diffrn_detector_type Atlas
_diffrn_measured_fraction_theta_full 0.997
_diffrn_measured_fraction_theta_max 0.869
_diffrn_measurement_details
;
List of Runs (angles in degrees, time in seconds):

  # Type    Start    End  Width  t~exp~   \w     \q     \k     \f   Frames
#--------------------------------------------------------------------------
  1  \w     18.00  44.00   1.00  102.81    --   10.68 -99.00 -60.00   26
  2  \w    -43.00 -16.00   1.00  102.81    --  -10.84 -57.00-180.00   27
  3  \w     -8.00  17.00   1.00  102.81    --  -10.84 -57.00-180.00   25
  4  \w    -98.00  70.00   1.00  102.81    --  -10.84   0.00 120.00  168
;
_diffrn_measurement_device 'four-circle diffractometer'
_diffrn_measurement_device_type 'Xcalibur, Atlas, Gemini ultra'
_diffrn_measurement_method '\w scans'
_diffrn_orient_matrix_type 'CrysAlisPro convention (1999,Acta A55,543-557)'
_diffrn_orient_matrix_UB_11 0.0330708000
_diffrn_orient_matrix_UB_12 0.0116814000
_diffrn_orient_matrix_UB_13 0.0220309000
_diffrn_orient_matrix_UB_21 0.0086976000
_diffrn_orient_matrix_UB_22 0.0545869000
_diffrn_orient_matrix_UB_23 -0.0144442000
_diffrn_orient_matrix_UB_31 -0.0303764000
_diffrn_orient_matrix_UB_32 0.0282823000
_diffrn_orient_matrix_UB_33 0.0188806000
_diffrn_radiation_monochromator graphite
_diffrn_radiation_probe x-ray
_diffrn_radiation_type 'Mo K\a'
_diffrn_radiation_wavelength 0.71073
_diffrn_reflns_av_R_equivalents 0.0985
_diffrn_reflns_av_unetI/netI 0.1348
_diffrn_reflns_Laue_measured_fraction_full 0.997
_diffrn_reflns_Laue_measured_fraction_max 0.869
_diffrn_reflns_limit_h_max 21
_diffrn_reflns_limit_h_min -19
_diffrn_reflns_limit_k_max 15
_diffrn_reflns_limit_k_min -10
_diffrn_reflns_limit_l_max 30
_diffrn_reflns_limit_l_min -29
_diffrn_reflns_number 23941
_diffrn_reflns_point_group_measured_fraction_full 0.997
_diffrn_reflns_point_group_measured_fraction_max 0.869
_diffrn_reflns_theta_full 25.242
_diffrn_reflns_theta_max 29.541
_diffrn_reflns_theta_min 3.552
_diffrn_source 'fine-focus sealed X-ray tube'
_diffrn_source_type 'Enhance (Mo) X-ray Source'
_exptl_absorpt_coefficient_mu 0.081
_exptl_absorpt_correction_T_max 1.00000
_exptl_absorpt_correction_T_min 0.43240
_exptl_absorpt_correction_type multi-scan
_exptl_absorpt_process_details
;
CrysAlisPro 1.171.43.90 (Rigaku Oxford Diffraction, 2023)
Empirical absorption correction using spherical harmonics,
implemented in SCALE3 ABSPACK scaling algorithm.
;
_exptl_crystal_colour yellow
_exptl_crystal_colour_primary yellow
_exptl_crystal_density_diffrn 1.296
_exptl_crystal_description prism
_exptl_crystal_F_000 1576
_exptl_crystal_size_max 0.28
_exptl_crystal_size_mid 0.16
_exptl_crystal_size_min 0.09
_refine_diff_density_max 0.265
_refine_diff_density_min -0.259
_refine_diff_density_rms 0.064
_refine_ls_extinction_method none
_refine_ls_goodness_of_fit_ref 1.049
_refine_ls_hydrogen_treatment constr
_refine_ls_matrix_type full
_refine_ls_number_parameters 523
_refine_ls_number_reflns 9359
_refine_ls_number_restraints 0
_refine_ls_restrained_S_all 1.049
_refine_ls_R_factor_all 0.2579
_refine_ls_R_factor_gt 0.1093
_refine_ls_shift/su_max 0.000
_refine_ls_shift/su_mean 0.000
_refine_ls_structure_factor_coef Fsqd
_refine_ls_weighting_details 'w=1/[\s^2^(Fo^2^)+(0.1665P)^2^+1.6470P] where P=(Fo^2^+2Fc^2^)/3'
_refine_ls_weighting_scheme calc
_refine_ls_wR_factor_gt 0.3295
_refine_ls_wR_factor_ref 0.4105
_reflns_Friedel_coverage 0.000
_reflns_number_gt 3191
_reflns_number_total 9359
_reflns_threshold_expression 'I > 2\s(I)'
_cod_data_source_file d5sd00202h2.cif
_cod_data_source_block ona
_cod_original_sg_symbol_H-M 'P 21/c'
_cod_database_code 1576563
_shelx_shelxl_version_number 2019/3
_chemical_oxdiff_formula 'C54 H38 O4'
_shelx_space_group_comment
;
The symmetry employed for this shelxl refinement is uniquely defined
by the following loop, which should always be used as a source of
symmetry information in preference to the above space-group names.
They are only intended as comments.
;
_olex2_refinement_description
;
1. Fixed Uiso
 At 1.2 times of:
  All C(H) groups, All C(H,H) groups
2.a Secondary CH2 refined with riding coordinates:
 C7(H7A,H7B), C31(H31A,H31B)
2.b Aromatic/amide H refined with riding coordinates:
 C22(H22), C24(H24), C50(H50), C46(H46), C17(H17), C12(H12), C41(H41),
 C44(H44), C40(H40), C52(H52), C19(H19), C5(H5), C35(H35), C3(H3), C36(H36),
 C20(H20), C37(H37), C43(H43), C27(H27), C11(H11), C38(H38), C4(H4), C23(H23),
 C29(H29), C26(H26), C53(H53), C28(H28), C13(H13), C48(H48), C51(H51), C16(H16),
  C6(H6), C47(H47), C14(H14)
;
_olex2_submission_special_instructions 'No special instructions were received'
_oxdiff_exptl_absorpt_empirical_details
;
Empirical correction (ABSPACK) includes:
- Absorption correction using spherical harmonics
- Frame scaling
;
_oxdiff_exptl_absorpt_empirical_full_max 1.689
_oxdiff_exptl_absorpt_empirical_full_min 0.706

loop_
_space_group_symop_operation_xyz
'x, y, z'
'-x, y+1/2, -z+1/2'
'-x, -y, -z'
'x, -y-1/2, z-1/2'

loop_
_atom_site_label
_atom_site_type_symbol
_atom_site_fract_x
_atom_site_fract_y
_atom_site_fract_z
_atom_site_U_iso_or_equiv
_atom_site_adp_type
_atom_site_occupancy
_atom_site_site_symmetry_order
_atom_site_calc_flag
_atom_site_refinement_flags_posn
_atom_site_refinement_flags_adp
_atom_site_refinement_flags_occupancy
_atom_site_disorder_assembly
_atom_site_disorder_group
O2 O 0.1475(2) 0.8957(3) 0.32960(18) 0.0674(11) Uani 1 1 d . . . . .
O1 O 0.3593(3) 1.0546(4) 0.3736(3) 0.0954(15) Uani 1 1 d . . . . .
O3 O 0.3625(2) 1.3259(5) 0.2742(2) 0.0901(15) Uani 1 1 d . . . . .
O4 O 0.1353(2) 0.5861(4) 0.2950(2) 0.0779(12) Uani 1 1 d . . . . .
C34 C -0.0367(3) 0.6965(5) 0.3205(2) 0.0529(13) Uani 1 1 d . . . . .
C22 C 0.2001(4) 1.3671(6) 0.4728(3) 0.0840(19) Uani 1 1 d . . . . .
H22 H 0.258487 1.380653 0.480147 0.101 Uiso 1 1 calc R U . . .
C24 C 0.0597(5) 1.3564(8) 0.5119(3) 0.108(3) Uani 1 1 d . . . . .
H24 H 0.022247 1.364193 0.544358 0.130 Uiso 1 1 calc R U . . .
C33 C 0.0486(3) 0.7415(5) 0.3292(2) 0.0527(13) Uani 1 1 d . . . . .
C50 C 0.5646(5) 0.6844(12) 0.4601(5) 0.150(4) Uani 1 1 d . . . . .
H50 H 0.603338 0.700185 0.491989 0.180 Uiso 1 1 calc R U . . .
C15 C 0.6014(3) 1.1397(6) 0.3098(3) 0.0679(16) Uani 1 1 d . . . . .
C46 C 0.3019(4) 0.6454(7) 0.4957(3) 0.085(2) Uani 1 1 d . . . . .
H46 H 0.243735 0.638048 0.504404 0.102 Uiso 1 1 calc R U . . .
C1 C 0.2670(4) 0.9756(6) 0.4464(3) 0.0728(17) Uani 1 1 d . . . . .
C49 C 0.4770(4) 0.6673(8) 0.4730(3) 0.104(3) Uani 1 1 d . . . . .
C17 C 0.5079(4) 0.9992(6) 0.3554(3) 0.0800(19) Uani 1 1 d . . . . .
H17 H 0.499838 0.924548 0.371922 0.096 Uiso 1 1 calc R U . . .
C32 C 0.0625(3) 0.8590(5) 0.3290(2) 0.0541(13) Uani 1 1 d . . . . .
C7 C 0.3408(4) 0.9506(6) 0.4078(3) 0.0826(19) Uani 1 1 d . . . . .
H7A H 0.390470 0.928751 0.432945 0.099 Uiso 1 1 calc R U . . .
H7B H 0.327383 0.885743 0.380343 0.099 Uiso 1 1 calc R U . . .
C31 C 0.1709(4) 1.0093(5) 0.3530(3) 0.0709(17) Uani 1 1 d . . . . .
H31A H 0.125352 1.065212 0.343152 0.085 Uiso 1 1 calc R U . . .
H31B H 0.222988 1.035976 0.333422 0.085 Uiso 1 1 calc R U . . .
C12 C 0.6316(4) 1.3634(8) 0.2645(3) 0.088(2) Uani 1 1 d . . . . .
H12 H 0.642610 1.438864 0.249968 0.105 Uiso 1 1 calc R U . . .
C10 C 0.5333(3) 1.2233(6) 0.3067(3) 0.0640(15) Uani 1 1 d . . . . .
C41 C -0.0049(4) 0.9405(5) 0.3219(3) 0.0676(15) Uani 1 1 d . . . . .
H41 H 0.006036 1.021105 0.322117 0.081 Uiso 1 1 calc R U . . .
C44 C 0.2646(3) 0.6270(5) 0.3863(3) 0.0635(15) Uani 1 1 d . . . . .
H44 H 0.280153 0.581634 0.352916 0.076 Uiso 1 1 calc R U . . .
C39 C -0.1058(3) 0.7785(6) 0.3143(2) 0.0617(15) Uani 1 1 d . . . . .
C54 C 0.4177(4) 0.6487(6) 0.4240(3) 0.0720(17) Uani 1 1 d . . . . .
C40 C -0.0877(4) 0.8984(6) 0.3148(3) 0.0644(15) Uani 1 1 d . . . . .
H40 H -0.132830 0.951914 0.310159 0.077 Uiso 1 1 calc R U . . .
C52 C 0.5365(4) 0.6585(8) 0.3554(4) 0.104(3) Uani 1 1 d . . . . .
H52 H 0.556731 0.653302 0.315796 0.124 Uiso 1 1 calc R U . . .
C19 C 0.3143(4) 1.2841(5) 0.3722(3) 0.0668(15) Uani 1 1 d . . . . .
H19 H 0.332841 1.260115 0.410919 0.080 Uiso 1 1 calc R U . . .
C5 C 0.2103(7) 1.0015(10) 0.5461(4) 0.126(3) Uani 1 1 d . . . . .
H5 H 0.218426 0.999333 0.588262 0.151 Uiso 1 1 calc R U . . .
C35 C -0.0561(3) 0.5763(5) 0.3192(3) 0.0640(15) Uani 1 1 d . . . . .
H35 H -0.012318 0.520740 0.323577 0.077 Uiso 1 1 calc R U . . .
C3 C 0.1195(5) 1.0330(7) 0.4588(3) 0.090(2) Uani 1 1 d . . . . .
H3 H 0.065577 1.051187 0.442016 0.108 Uiso 1 1 calc R U . . .
C36 C -0.1400(4) 0.5407(6) 0.3114(3) 0.0750(17) Uani 1 1 d . . . . .
H36 H -0.152277 0.460388 0.310714 0.090 Uiso 1 1 calc R U . . .
C30 C 0.0834(4) 1.3172(5) 0.4042(3) 0.0631(15) Uani 1 1 d . . . . .
C20 C 0.2355(4) 1.3271(5) 0.3656(3) 0.0676(16) Uani 1 1 d . . . . .
H20 H 0.218363 1.352194 0.326796 0.081 Uiso 1 1 calc R U . . .
C45 C 0.3271(3) 0.6389(5) 0.4362(3) 0.0645(15) Uani 1 1 d . . . . .
C9 C 0.4498(3) 1.1914(6) 0.3287(3) 0.0620(15) Uani 1 1 d . . . . .
C37 C -0.2058(4) 0.6189(7) 0.3047(3) 0.0815(19) Uani 1 1 d . . . . .
H37 H -0.261942 0.591483 0.299281 0.098 Uiso 1 1 calc R U . . .
C43 C 0.1866(3) 0.6762(5) 0.3849(2) 0.0614(14) Uani 1 1 d . . . . .
H43 H 0.170189 0.722549 0.417726 0.074 Uiso 1 1 calc R U . . .
C8 C 0.4405(3) 1.0804(6) 0.3534(3) 0.0699(16) Uani 1 1 d . . . . .
C42 C 0.1252(3) 0.6598(5) 0.3331(3) 0.0564(13) Uani 1 1 d . . . . .
C27 C -0.0919(4) 1.2609(7) 0.3884(4) 0.092(2) Uani 1 1 d . . . . .
H27 H -0.149507 1.239825 0.383417 0.110 Uiso 1 1 calc R U . . .
C11 C 0.5504(4) 1.3360(6) 0.2836(3) 0.0754(18) Uani 1 1 d . . . . .
H11 H 0.506708 1.392095 0.281275 0.090 Uiso 1 1 calc R U . . .
C2 C 0.1859(4) 1.0069(5) 0.4210(3) 0.0687(16) Uani 1 1 d . . . . .
C38 C -0.1904(3) 0.7371(7) 0.3058(3) 0.0711(17) Uani 1 1 d . . . . .
H38 H -0.235766 0.790118 0.300971 0.085 Uiso 1 1 calc R U . . .
C4 C 0.1309(7) 1.0328(9) 0.5215(4) 0.122(3) Uani 1 1 d . . . . .
H4 H 0.085889 1.053452 0.546815 0.146 Uiso 1 1 calc R U . . .
C25 C 0.0274(4) 1.3231(7) 0.4534(3) 0.0788(18) Uani 1 1 d . . . . .
C23 C 0.1447(5) 1.3767(8) 0.5206(3) 0.105(3) Uani 1 1 d . . . . .
H23 H 0.165876 1.397365 0.559147 0.126 Uiso 1 1 calc R U . . .
C29 C 0.0489(4) 1.2850(5) 0.3469(3) 0.0678(16) Uani 1 1 d . . . . .
H29 H 0.084552 1.282549 0.313283 0.081 Uiso 1 1 calc R U . . .
C26 C -0.0612(4) 1.2960(9) 0.4438(3) 0.104(3) Uani 1 1 d . . . . .
H26 H -0.098804 1.302412 0.476177 0.125 Uiso 1 1 calc R U . . .
C53 C 0.4504(4) 0.6461(6) 0.3652(3) 0.0790(19) Uani 1 1 d . . . . .
H53 H 0.412813 0.635639 0.332029 0.095 Uiso 1 1 calc R U . . .
C28 C -0.0376(4) 1.2567(6) 0.3397(3) 0.0741(17) Uani 1 1 d . . . . .
H28 H -0.059058 1.234633 0.301418 0.089 Uiso 1 1 calc R U . . .
C13 C 0.6981(4) 1.2806(9) 0.2665(3) 0.092(2) Uani 1 1 d . . . . .
H13 H 0.752621 1.300588 0.252950 0.111 Uiso 1 1 calc R U . . .
C48 C 0.4461(5) 0.6700(11) 0.5320(4) 0.141(4) Uani 1 1 d . . . . .
H48 H 0.485206 0.677025 0.564554 0.169 Uiso 1 1 calc R U . . .
C18 C 0.3735(3) 1.2725(5) 0.3218(3) 0.0607(14) Uani 1 1 d . . . . .
C51 C 0.5936(5) 0.6785(10) 0.4027(4) 0.131(4) Uani 1 1 d . . . . .
H51 H 0.652060 0.687896 0.395209 0.157 Uiso 1 1 calc R U . . .
C16 C 0.5842(4) 1.0297(7) 0.3332(3) 0.0810(19) Uani 1 1 d . . . . .
H16 H 0.628099 0.973812 0.333648 0.097 Uiso 1 1 calc R U . . .
C6 C 0.2770(6) 0.9736(8) 0.5089(3) 0.104(2) Uani 1 1 d . . . . .
H6 H 0.330096 0.952999 0.526189 0.124 Uiso 1 1 calc R U . . .
C47 C 0.3617(5) 0.6628(9) 0.5438(3) 0.115(3) Uani 1 1 d . . . . .
H47 H 0.342847 0.669267 0.583763 0.137 Uiso 1 1 calc R U . . .
C14 C 0.6829(4) 1.1722(8) 0.2881(3) 0.083(2) Uani 1 1 d . . . . .
H14 H 0.727216 1.116944 0.288703 0.099 Uiso 1 1 calc R U . . .
C21 C 0.1731(4) 1.3384(5) 0.4147(3) 0.0656(15) Uani 1 1 d . . . . .

loop_
_atom_site_aniso_label
_atom_site_aniso_U_11
_atom_site_aniso_U_22
_atom_site_aniso_U_33
_atom_site_aniso_U_23
_atom_site_aniso_U_13
_atom_site_aniso_U_12
O2 0.053(2) 0.075(3) 0.075(3) -0.004(2) 0.0065(18) -0.0005(18)
O1 0.051(2) 0.090(3) 0.146(4) 0.027(3) 0.021(3) -0.006(2)
O3 0.049(2) 0.144(4) 0.078(3) 0.029(3) -0.001(2) -0.007(2)
O4 0.054(2) 0.093(3) 0.086(3) -0.031(3) -0.014(2) 0.009(2)
C34 0.044(3) 0.078(4) 0.037(3) -0.002(2) -0.005(2) -0.001(3)
C22 0.074(4) 0.109(5) 0.069(4) -0.011(4) -0.007(3) 0.012(4)
C24 0.089(5) 0.177(8) 0.060(4) -0.002(5) 0.013(4) 0.028(5)
C33 0.043(3) 0.069(4) 0.046(3) -0.003(3) -0.002(2) 0.005(2)
C50 0.052(4) 0.292(15) 0.105(7) -0.031(8) -0.023(4) 0.007(6)
C15 0.049(3) 0.089(5) 0.066(4) -0.014(3) 0.001(3) -0.002(3)
C46 0.059(4) 0.122(6) 0.075(4) 0.001(4) -0.005(3) 0.015(4)
C1 0.068(4) 0.077(4) 0.073(4) 0.003(3) 0.002(3) -0.011(3)
C49 0.050(4) 0.194(9) 0.068(4) -0.029(5) -0.019(3) 0.022(4)
C17 0.068(4) 0.077(4) 0.095(5) -0.008(4) 0.006(4) -0.001(3)
C32 0.040(3) 0.069(4) 0.053(3) -0.005(3) -0.001(2) 0.005(2)
C7 0.071(4) 0.073(4) 0.104(5) 0.008(4) 0.010(4) -0.008(3)
C31 0.064(4) 0.062(4) 0.086(5) 0.000(3) 0.009(3) -0.008(3)
C12 0.057(4) 0.134(6) 0.071(4) 0.003(4) -0.003(3) -0.027(4)
C10 0.049(3) 0.088(4) 0.054(3) -0.012(3) -0.002(2) -0.010(3)
C41 0.071(4) 0.063(4) 0.069(4) 0.004(3) 0.009(3) 0.004(3)
C44 0.053(3) 0.076(4) 0.062(3) -0.004(3) -0.008(3) 0.006(3)
C39 0.044(3) 0.096(5) 0.045(3) 0.000(3) 0.000(2) 0.007(3)
C54 0.056(3) 0.092(5) 0.067(4) -0.003(3) -0.014(3) 0.011(3)
C40 0.049(3) 0.077(4) 0.067(4) 0.008(3) 0.001(3) 0.013(3)
C52 0.060(4) 0.163(8) 0.089(5) -0.002(5) 0.004(4) 0.015(4)
C19 0.057(3) 0.080(4) 0.063(4) 0.000(3) -0.002(3) 0.004(3)
C5 0.111(7) 0.198(10) 0.069(5) -0.005(6) 0.007(5) -0.031(7)
C35 0.051(3) 0.077(4) 0.064(4) -0.003(3) 0.000(3) 0.009(3)
C3 0.079(4) 0.105(5) 0.086(5) -0.006(4) 0.018(4) -0.018(4)
C36 0.058(4) 0.085(4) 0.081(4) -0.015(3) -0.005(3) -0.009(3)
C30 0.060(3) 0.069(4) 0.061(4) 0.009(3) 0.002(3) 0.016(3)
C20 0.057(3) 0.082(4) 0.063(4) 0.004(3) 0.002(3) -0.004(3)
C45 0.044(3) 0.089(4) 0.061(4) -0.004(3) -0.007(3) 0.006(3)
C9 0.042(3) 0.082(4) 0.062(3) -0.008(3) -0.002(2) -0.007(3)
C37 0.048(3) 0.117(6) 0.079(4) -0.019(4) -0.007(3) -0.012(4)
C43 0.053(3) 0.075(4) 0.056(3) -0.009(3) -0.007(2) 0.003(3)
C8 0.047(3) 0.092(5) 0.071(4) -0.003(3) 0.004(3) -0.001(3)
C42 0.043(3) 0.066(4) 0.060(3) -0.009(3) -0.002(2) 0.004(2)
C27 0.052(4) 0.133(6) 0.091(5) 0.017(5) 0.001(4) 0.002(4)
C11 0.050(3) 0.106(5) 0.070(4) 0.000(4) -0.001(3) -0.012(3)
C2 0.074(4) 0.064(4) 0.069(4) -0.002(3) 0.021(3) -0.009(3)
C38 0.043(3) 0.113(6) 0.056(3) -0.009(3) -0.005(2) 0.006(3)
C4 0.129(8) 0.150(8) 0.088(6) -0.013(5) 0.047(6) -0.018(6)
C25 0.064(4) 0.119(5) 0.054(3) 0.002(4) 0.004(3) 0.016(4)
C23 0.100(6) 0.158(8) 0.056(4) -0.019(4) -0.011(4) 0.022(5)
C29 0.067(4) 0.084(4) 0.053(3) 0.004(3) 0.007(3) 0.007(3)
C26 0.061(4) 0.184(8) 0.069(5) 0.010(5) 0.020(4) 0.017(5)
C53 0.050(3) 0.124(6) 0.063(4) -0.001(4) -0.009(3) 0.007(3)
C28 0.061(4) 0.088(4) 0.073(4) 0.005(3) -0.008(3) 0.005(3)
C13 0.046(4) 0.150(7) 0.082(5) -0.011(5) 0.009(3) -0.025(4)
C48 0.069(5) 0.279(13) 0.073(5) -0.039(6) -0.027(4) 0.024(6)
C18 0.043(3) 0.080(4) 0.059(3) 0.000(3) -0.004(2) -0.007(3)
C51 0.047(4) 0.236(11) 0.110(7) -0.016(7) -0.004(4) 0.001(5)
C16 0.047(3) 0.098(5) 0.098(5) -0.019(4) 0.001(3) 0.008(3)
C6 0.099(6) 0.139(7) 0.073(5) 0.009(5) -0.008(4) -0.017(5)
C47 0.077(5) 0.204(10) 0.062(4) -0.023(5) -0.010(4) 0.024(5)
C14 0.044(3) 0.129(6) 0.076(4) -0.009(4) 0.005(3) 0.000(4)
C21 0.061(4) 0.077(4) 0.059(4) 0.002(3) 0.001(3) 0.014(3)

loop_
_atom_type_symbol
_atom_type_description
_atom_type_scat_dispersion_real
_atom_type_scat_dispersion_imag
_atom_type_scat_source
C C 0.0033 0.0016 'International Tables Vol C Tables 4.2.6.8 and 6.1.1.4'
H H 0.0000 0.0000 'International Tables Vol C Tables 4.2.6.8 and 6.1.1.4'
O O 0.0106 0.0060 'International Tables Vol C Tables 4.2.6.8 and 6.1.1.4'

loop_
_geom_angle_atom_site_label_1
_geom_angle_atom_site_label_2
_geom_angle_atom_site_label_3
_geom_angle
_geom_angle_site_symmetry_1
_geom_angle_site_symmetry_3
_geom_angle_publ_flag
C32 O2 C31 120.7(4) . . ?
C8 O1 C7 122.6(5) . . ?
C39 C34 C33 118.3(5) . . ?
C35 C34 C33 123.4(5) . . ?
C35 C34 C39 118.3(5) . . ?
C23 C22 H22 118.6 . . ?
C23 C22 C21 122.8(7) . . ?
C21 C22 H22 118.6 . . ?
C25 C24 H24 120.0 . . ?
C23 C24 H24 120.0 . . ?
C23 C24 C25 120.0(6) . . ?
C34 C33 C42 121.1(5) . . ?
C32 C33 C34 119.9(5) . . ?
C32 C33 C42 118.8(5) . . ?
C49 C50 H50 119.2 . . ?
C51 C50 H50 119.2 . . ?
C51 C50 C49 121.6(8) . . ?
C16 C15 C10 118.3(5) . . ?
C16 C15 C14 123.0(6) . . ?
C14 C15 C10 118.7(7) . . ?
C45 C46 H46 119.2 . . ?
C45 C46 C47 121.7(6) . . ?
C47 C46 H46 119.2 . . ?
C2 C1 C7 121.5(6) . . ?
C6 C1 C7 119.8(7) . . ?
C6 C1 C2 118.6(6) . . ?
C50 C49 C54 119.0(7) . . ?
C48 C49 C50 122.4(7) . . ?
C48 C49 C54 118.6(6) . . ?
C8 C17 H17 120.4 . . ?
C16 C17 H17 120.4 . . ?
C16 C17 C8 119.2(7) . . ?
O2 C32 C41 120.8(5) . . ?
C33 C32 O2 116.7(4) . . ?
C33 C32 C41 122.2(5) . . ?
O1 C7 C1 108.1(5) . . ?
O1 C7 H7A 110.1 . . ?
O1 C7 H7B 110.1 . . ?
C1 C7 H7A 110.1 . . ?
C1 C7 H7B 110.1 . . ?
H7A C7 H7B 108.4 . . ?
O2 C31 H31A 109.3 . . ?
O2 C31 H31B 109.3 . . ?
O2 C31 C2 111.8(5) . . ?
H31A C31 H31B 107.9 . . ?
C2 C31 H31A 109.3 . . ?
C2 C31 H31B 109.3 . . ?
C11 C12 H12 119.3 . . ?
C11 C12 C13 121.4(8) . . ?
C13 C12 H12 119.3 . . ?
C15 C10 C9 119.3(6) . . ?
C11 C10 C15 118.7(5) . . ?
C11 C10 C9 121.9(6) . . ?
C32 C41 H41 120.8 . . ?
C40 C41 C32 118.5(6) . . ?
C40 C41 H41 120.8 . . ?
C45 C44 H44 117.6 . . ?
C43 C44 H44 117.6 . . ?
C43 C44 C45 124.9(5) . . ?
C40 C39 C34 119.1(5) . . ?
C40 C39 C38 121.2(5) . . ?
C38 C39 C34 119.7(6) . . ?
C49 C54 C45 119.5(6) . . ?
C53 C54 C49 117.4(6) . . ?
C53 C54 C45 123.0(5) . . ?
C41 C40 C39 121.9(5) . . ?
C41 C40 H40 119.0 . . ?
C39 C40 H40 119.0 . . ?
C53 C52 H52 119.3 . . ?
C53 C52 C51 121.3(7) . . ?
C51 C52 H52 119.3 . . ?
C20 C19 H19 118.4 . . ?
C20 C19 C18 123.1(6) . . ?
C18 C19 H19 118.4 . . ?
C4 C5 H5 119.7 . . ?
C6 C5 H5 119.7 . . ?
C6 C5 C4 120.5(8) . . ?
C34 C35 H35 120.2 . . ?
C36 C35 C34 119.6(5) . . ?
C36 C35 H35 120.2 . . ?
C2 C3 H3 119.4 . . ?
C2 C3 C4 121.2(8) . . ?
C4 C3 H3 119.4 . . ?
C35 C36 H36 119.0 . . ?
C37 C36 C35 122.1(7) . . ?
C37 C36 H36 119.0 . . ?
C25 C30 C29 117.9(5) . . ?
C25 C30 C21 119.2(6) . . ?
C29 C30 C21 122.8(5) . . ?
C19 C20 H20 117.4 . . ?
C19 C20 C21 125.1(6) . . ?
C21 C20 H20 117.4 . . ?
C46 C45 C44 121.4(5) . . ?
C46 C45 C54 118.1(5) . . ?
C54 C45 C44 120.5(5) . . ?
C10 C9 C18 121.7(6) . . ?
C8 C9 C10 117.6(5) . . ?
C8 C9 C18 120.6(5) . . ?
C36 C37 H37 119.7 . . ?
C36 C37 C38 120.6(6) . . ?
C38 C37 H37 119.7 . . ?
C44 C43 H43 118.8 . . ?
C44 C43 C42 122.5(5) . . ?
C42 C43 H43 118.8 . . ?
O1 C8 C17 122.8(6) . . ?
O1 C8 C9 115.1(5) . . ?
C9 C8 C17 122.0(5) . . ?
O4 C42 C33 120.3(5) . . ?
O4 C42 C43 122.2(5) . . ?
C43 C42 C33 117.5(5) . . ?
C26 C27 H27 120.2 . . ?
C26 C27 C28 119.7(6) . . ?
C28 C27 H27 120.2 . . ?
C12 C11 C10 119.9(6) . . ?
C12 C11 H11 120.1 . . ?
C10 C11 H11 120.1 . . ?
C1 C2 C31 120.9(5) . . ?
C3 C2 C1 119.5(6) . . ?
C3 C2 C31 119.5(6) . . ?
C39 C38 H38 120.1 . . ?
C37 C38 C39 119.7(6) . . ?
C37 C38 H38 120.1 . . ?
C5 C4 C3 119.0(8) . . ?
C5 C4 H4 120.5 . . ?
C3 C4 H4 120.5 . . ?
C24 C25 C26 121.1(6) . . ?
C30 C25 C24 119.6(6) . . ?
C30 C25 C26 119.3(6) . . ?
C22 C23 H23 119.8 . . ?
C24 C23 C22 120.4(7) . . ?
C24 C23 H23 119.8 . . ?
C30 C29 H29 119.5 . . ?
C28 C29 C30 121.0(5) . . ?
C28 C29 H29 119.5 . . ?
C27 C26 C25 121.3(6) . . ?
C27 C26 H26 119.4 . . ?
C25 C26 H26 119.4 . . ?
C54 C53 H53 119.4 . . ?
C52 C53 C54 121.2(6) . . ?
C52 C53 H53 119.4 . . ?
C27 C28 C29 120.7(6) . . ?
C27 C28 H28 119.6 . . ?
C29 C28 H28 119.6 . . ?
C12 C13 H13 120.2 . . ?
C14 C13 C12 119.6(6) . . ?
C14 C13 H13 120.2 . . ?
C49 C48 H48 118.9 . . ?
C47 C48 C49 122.3(7) . . ?
C47 C48 H48 118.9 . . ?
O3 C18 C19 121.7(5) . . ?
O3 C18 C9 119.2(5) . . ?
C19 C18 C9 119.1(5) . . ?
C50 C51 C52 119.4(7) . . ?
C50 C51 H51 120.3 . . ?
C52 C51 H51 120.3 . . ?
C15 C16 H16 118.3 . . ?
C17 C16 C15 123.4(6) . . ?
C17 C16 H16 118.3 . . ?
C1 C6 H6 119.4 . . ?
C5 C6 C1 121.2(8) . . ?
C5 C6 H6 119.4 . . ?
C46 C47 H47 120.1 . . ?
C48 C47 C46 119.8(7) . . ?
C48 C47 H47 120.1 . . ?
C15 C14 H14 119.2 . . ?
C13 C14 C15 121.6(7) . . ?
C13 C14 H14 119.2 . . ?
C22 C21 C30 117.9(5) . . ?
C22 C21 C20 120.4(6) . . ?
C30 C21 C20 121.6(5) . . ?

loop_
_geom_bond_atom_site_label_1
_geom_bond_atom_site_label_2
_geom_bond_distance
_geom_bond_site_symmetry_2
_geom_bond_publ_flag
O2 C32 1.383(6) . ?
O2 C31 1.430(7) . ?
O1 C7 1.428(8) . ?
O1 C8 1.374(7) . ?
O3 C18 1.212(7) . ?
O4 C42 1.193(6) . ?
C34 C33 1.427(7) . ?
C34 C39 1.423(8) . ?
C34 C35 1.396(8) . ?
C22 H22 0.9300 . ?
C22 C23 1.370(9) . ?
C22 C21 1.371(9) . ?
C24 H24 0.9300 . ?
C24 C25 1.417(10) . ?
C24 C23 1.348(11) . ?
C33 C32 1.350(7) . ?
C33 C42 1.507(7) . ?
C50 H50 0.9300 . ?
C50 C49 1.407(10) . ?
C50 C51 1.344(12) . ?
C15 C10 1.419(8) . ?
C15 C16 1.376(9) . ?
C15 C14 1.408(8) . ?
C46 H46 0.9300 . ?
C46 C45 1.367(8) . ?
C46 C47 1.404(10) . ?
C1 C7 1.464(8) . ?
C1 C2 1.411(9) . ?
C1 C6 1.373(9) . ?
C49 C54 1.414(9) . ?
C49 C48 1.388(10) . ?
C17 H17 0.9300 . ?
C17 C8 1.394(9) . ?
C17 C16 1.333(8) . ?
C32 C41 1.401(8) . ?
C7 H7A 0.9700 . ?
C7 H7B 0.9700 . ?
C31 H31A 0.9700 . ?
C31 H31B 0.9700 . ?
C31 C2 1.502(9) . ?
C12 H12 0.9300 . ?
C12 C11 1.370(8) . ?
C12 C13 1.394(11) . ?
C10 C9 1.437(7) . ?
C10 C11 1.401(9) . ?
C41 H41 0.9300 . ?
C41 C40 1.375(8) . ?
C44 H44 0.9300 . ?
C44 C45 1.452(8) . ?
C44 C43 1.331(7) . ?
C39 C40 1.389(8) . ?
C39 C38 1.402(8) . ?
C54 C45 1.440(8) . ?
C54 C53 1.392(8) . ?
C40 H40 0.9300 . ?
C52 H52 0.9300 . ?
C52 C53 1.364(8) . ?
C52 C51 1.368(11) . ?
C19 H19 0.9300 . ?
C19 C20 1.320(8) . ?
C19 C18 1.455(8) . ?
C5 H5 0.9300 . ?
C5 C4 1.380(13) . ?
C5 C6 1.365(11) . ?
C35 H35 0.9300 . ?
C35 C36 1.370(8) . ?
C3 H3 0.9300 . ?
C3 C2 1.366(8) . ?
C3 C4 1.380(11) . ?
C36 H36 0.9300 . ?
C36 C37 1.358(9) . ?
C30 C25 1.399(8) . ?
C30 C29 1.402(8) . ?
C30 C21 1.425(8) . ?
C20 H20 0.9300 . ?
C20 C21 1.466(8) . ?
C9 C8 1.378(9) . ?
C9 C18 1.505(8) . ?
C37 H37 0.9300 . ?
C37 C38 1.361(9) . ?
C43 H43 0.9300 . ?
C43 C42 1.479(8) . ?
C27 H27 0.9300 . ?
C27 C26 1.353(10) . ?
C27 C28 1.373(9) . ?
C11 H11 0.9300 . ?
C38 H38 0.9300 . ?
C4 H4 0.9300 . ?
C25 C26 1.419(10) . ?
C23 H23 0.9300 . ?
C29 H29 0.9300 . ?
C29 C28 1.384(8) . ?
C26 H26 0.9300 . ?
C53 H53 0.9300 . ?
C28 H28 0.9300 . ?
C13 H13 0.9300 . ?
C13 C14 1.340(10) . ?
C48 H48 0.9300 . ?
C48 C47 1.341(10) . ?
C51 H51 0.9300 . ?
C16 H16 0.9300 . ?
C6 H6 0.9300 . ?
C47 H47 0.9300 . ?
C14 H14 0.9300 . ?

loop_
_geom_torsion_atom_site_label_1
_geom_torsion_atom_site_label_2
_geom_torsion_atom_site_label_3
_geom_torsion_atom_site_label_4
_geom_torsion
_geom_torsion_site_symmetry_1
_geom_torsion_site_symmetry_2
_geom_torsion_site_symmetry_3
_geom_torsion_site_symmetry_4
_geom_torsion_publ_flag
O2 C32 C41 C40 172.9(5) . . . . ?
O2 C31 C2 C1 85.8(7) . . . . ?
O2 C31 C2 C3 -92.8(7) . . . . ?
C34 C33 C32 O2 -171.8(4) . . . . ?
C34 C33 C32 C41 1.6(8) . . . . ?
C34 C33 C42 O4 50.5(7) . . . . ?
C34 C33 C42 C43 -130.2(5) . . . . ?
C34 C39 C40 C41 -1.0(8) . . . . ?
C34 C39 C38 C37 1.3(8) . . . . ?
C34 C35 C36 C37 0.1(9) . . . . ?
C24 C25 C26 C27 -178.1(8) . . . . ?
C33 C34 C39 C40 2.3(7) . . . . ?
C33 C34 C39 C38 -179.9(5) . . . . ?
C33 C34 C35 C36 179.1(5) . . . . ?
C33 C32 C41 C40 -0.3(8) . . . . ?
C50 C49 C54 C45 -175.9(9) . . . . ?
C50 C49 C54 C53 1.3(12) . . . . ?
C50 C49 C48 C47 174.7(11) . . . . ?
C15 C10 C9 C8 1.4(8) . . . . ?
C15 C10 C9 C18 -174.8(5) . . . . ?
C15 C10 C11 C12 0.1(9) . . . . ?
C49 C50 C51 C52 1.8(18) . . . . ?
C49 C54 C45 C46 -1.5(10) . . . . ?
C49 C54 C45 C44 176.2(7) . . . . ?
C49 C54 C53 C52 1.3(11) . . . . ?
C49 C48 C47 C46 3.6(17) . . . . ?
C32 O2 C31 C2 86.0(6) . . . . ?
C32 C33 C42 O4 -124.1(6) . . . . ?
C32 C33 C42 C43 55.2(7) . . . . ?
C32 C41 C40 C39 -0.1(9) . . . . ?
C7 O1 C8 C17 11.2(10) . . . . ?
C7 O1 C8 C9 -171.2(6) . . . . ?
C7 C1 C2 C31 3.4(9) . . . . ?
C7 C1 C2 C3 -178.0(6) . . . . ?
C7 C1 C6 C5 177.1(8) . . . . ?
C31 O2 C32 C33 -155.3(5) . . . . ?
C31 O2 C32 C41 31.2(7) . . . . ?
C12 C13 C14 C15 -1.0(11) . . . . ?
C10 C15 C16 C17 -2.8(10) . . . . ?
C10 C15 C14 C13 2.2(10) . . . . ?
C10 C9 C8 O1 -179.9(5) . . . . ?
C10 C9 C8 C17 -2.2(9) . . . . ?
C10 C9 C18 O3 41.3(8) . . . . ?
C10 C9 C18 C19 -139.1(6) . . . . ?
C44 C43 C42 O4 13.6(9) . . . . ?
C44 C43 C42 C33 -165.7(5) . . . . ?
C39 C34 C33 C32 -2.6(7) . . . . ?
C39 C34 C33 C42 -177.1(5) . . . . ?
C39 C34 C35 C36 0.8(8) . . . . ?
C54 C49 C48 C47 -4.2(16) . . . . ?
C40 C39 C38 C37 179.0(5) . . . . ?
C19 C20 C21 C22 36.1(9) . . . . ?
C19 C20 C21 C30 -142.3(6) . . . . ?
C35 C34 C33 C32 179.0(5) . . . . ?
C35 C34 C33 C42 4.5(7) . . . . ?
C35 C34 C39 C40 -179.3(5) . . . . ?
C35 C34 C39 C38 -1.5(7) . . . . ?
C35 C36 C37 C38 -0.4(10) . . . . ?
C36 C37 C38 C39 -0.4(9) . . . . ?
C30 C25 C26 C27 2.1(12) . . . . ?
C30 C29 C28 C27 0.8(9) . . . . ?
C20 C19 C18 O3 17.7(9) . . . . ?
C20 C19 C18 C9 -161.9(6) . . . . ?
C45 C46 C47 C48 -2.0(14) . . . . ?
C45 C44 C43 C42 -179.3(5) . . . . ?
C45 C54 C53 C52 178.4(7) . . . . ?
C9 C10 C11 C12 178.4(6) . . . . ?
C43 C44 C45 C46 35.0(9) . . . . ?
C43 C44 C45 C54 -142.7(6) . . . . ?
C8 O1 C7 C1 152.3(6) . . . . ?
C8 C17 C16 C15 2.1(11) . . . . ?
C8 C9 C18 O3 -134.8(6) . . . . ?
C8 C9 C18 C19 44.8(8) . . . . ?
C42 C33 C32 O2 2.9(7) . . . . ?
C42 C33 C32 C41 176.3(5) . . . . ?
C11 C12 C13 C14 -0.7(11) . . . . ?
C11 C10 C9 C8 -176.8(5) . . . . ?
C11 C10 C9 C18 7.0(8) . . . . ?
C2 C1 C7 O1 61.2(8) . . . . ?
C2 C1 C6 C5 -0.1(12) . . . . ?
C2 C3 C4 C5 -2.3(13) . . . . ?
C38 C39 C40 C41 -178.8(5) . . . . ?
C4 C5 C6 C1 -0.2(15) . . . . ?
C4 C3 C2 C1 2.0(10) . . . . ?
C4 C3 C2 C31 -179.4(7) . . . . ?
C25 C24 C23 C22 1.0(14) . . . . ?
C25 C30 C29 C28 -1.7(9) . . . . ?
C25 C30 C21 C22 -1.9(9) . . . . ?
C25 C30 C21 C20 176.6(6) . . . . ?
C23 C22 C21 C30 -0.3(10) . . . . ?
C23 C22 C21 C20 -178.8(7) . . . . ?
C23 C24 C25 C30 -3.2(12) . . . . ?
C23 C24 C25 C26 177.1(9) . . . . ?
C29 C30 C25 C24 -179.4(7) . . . . ?
C29 C30 C25 C26 0.3(9) . . . . ?
C29 C30 C21 C22 -178.7(6) . . . . ?
C29 C30 C21 C20 -0.3(9) . . . . ?
C26 C27 C28 C29 1.7(11) . . . . ?
C53 C54 C45 C46 -178.5(6) . . . . ?
C53 C54 C45 C44 -0.8(10) . . . . ?
C53 C52 C51 C50 0.9(16) . . . . ?
C28 C27 C26 C25 -3.1(13) . . . . ?
C13 C12 C11 C10 1.1(10) . . . . ?
C48 C49 C54 C45 3.0(12) . . . . ?
C48 C49 C54 C53 -179.8(8) . . . . ?
C18 C19 C20 C21 178.7(5) . . . . ?
C18 C9 C8 O1 -3.6(8) . . . . ?
C18 C9 C8 C17 174.0(6) . . . . ?
C51 C50 C49 C54 -2.8(17) . . . . ?
C51 C50 C49 C48 178.2(11) . . . . ?
C51 C52 C53 C54 -2.5(13) . . . . ?
C16 C15 C10 C9 1.0(8) . . . . ?
C16 C15 C10 C11 179.2(6) . . . . ?
C16 C15 C14 C13 -178.8(7) . . . . ?
C16 C17 C8 O1 178.0(6) . . . . ?
C16 C17 C8 C9 0.6(10) . . . . ?
C6 C1 C7 O1 -116.0(7) . . . . ?
C6 C1 C2 C31 -179.4(6) . . . . ?
C6 C1 C2 C3 -0.8(9) . . . . ?
C6 C5 C4 C3 1.4(15) . . . . ?
C47 C46 C45 C44 -176.8(7) . . . . ?
C47 C46 C45 C54 0.9(10) . . . . ?
C14 C15 C10 C9 180.0(5) . . . . ?
C14 C15 C10 C11 -1.8(8) . . . . ?
C14 C15 C16 C17 178.2(7) . . . . ?
C21 C22 C23 C24 0.8(13) . . . . ?
C21 C30 C25 C24 3.6(10) . . . . ?
C21 C30 C25 C26 -176.7(7) . . . . ?
C21 C30 C29 C28 175.2(6) . . . . ?
